data_7242140
loop_
_publ_author_name
'Feng, Zhicun'
'Zhang, Yu'
'Li, Yanan'
'Xu, Kangzhen'

_publ_section_title
;
 Adjacent N\\rightarrow O and C--NH2 groups --- a highly efficient
 amphoteric structure for energetic materials resulting from
 tautomerization proved by crystal engineering
;
_journal_issue 7
_journal_name_full CrystEngComm
_journal_page_first 1544
_journal_page_last 1549
_journal_paper_doi 10.1039/D0CE01427C
_journal_volume 23
_journal_year 2021
_chemical_formula_sum 'C3 H10 N6 O4'
_chemical_formula_weight 194.17
_chemical_name_systematic '2,4,6-triamino-1,3,5-triazine-1,3-dioxide dihydrate'
_space_group_crystal_system monoclinic
_space_group_IT_number 14
_space_group_name_Hall '-P 2yn'
_space_group_name_H-M_alt 'P 1 21/n 1'
_atom_sites_solution_hydrogens difmap
_audit_creation_method SHELXL-2013
_audit_update_record
;
2019-11-25 deposited with the CCDC.	2021-01-19 downloaded from the CCDC.
;
_cell_angle_alpha 90
_cell_angle_beta 91.091(4)
_cell_angle_gamma 90
_cell_formula_units_Z 4
_cell_length_a 4.0471(9)
_cell_length_b 11.869(3)
_cell_length_c 16.879(4)
_cell_measurement_reflns_used 4213
_cell_measurement_temperature 296(2)
_cell_measurement_theta_max 26.080
_cell_measurement_theta_min 2.098
_cell_volume 810.6(3)
_computing_structure_refinement 'SHELXL-2013 (Sheldrick, 2013)'
_diffrn_ambient_temperature 296(2)
_diffrn_measured_fraction_theta_full 0.997
_diffrn_measured_fraction_theta_max 0.995
_diffrn_measurement_device_type 'Bruker Smart Apex CCD area detector'
_diffrn_measurement_method 'phi and omega scans'
_diffrn_radiation_type MoK\a
_diffrn_radiation_wavelength 0.71073
_diffrn_reflns_av_R_equivalents 0.0266
_diffrn_reflns_av_unetI/netI 0.0319
_diffrn_reflns_Laue_measured_fraction_full 0.997
_diffrn_reflns_Laue_measured_fraction_max 0.995
_diffrn_reflns_limit_h_max 4
_diffrn_reflns_limit_h_min -5
_diffrn_reflns_limit_k_max 14
_diffrn_reflns_limit_k_min -10
_diffrn_reflns_limit_l_max 20
_diffrn_reflns_limit_l_min -19
_diffrn_reflns_number 4213
_diffrn_reflns_point_group_measured_fraction_full 0.997
_diffrn_reflns_point_group_measured_fraction_max 0.995
_diffrn_reflns_theta_full 25.242
_diffrn_reflns_theta_max 26.080
_diffrn_reflns_theta_min 2.098
_diffrn_source 'fine-focus sealed tube'
_exptl_absorpt_coefficient_mu 0.142
_exptl_absorpt_correction_T_max 0.963
_exptl_absorpt_correction_T_min 0.952
_exptl_absorpt_correction_type multi-scan
_exptl_absorpt_process_details SADABS
_exptl_crystal_colour colorless
_exptl_crystal_density_diffrn 1.591
_exptl_crystal_density_method 'not measured'
_exptl_crystal_description block
_exptl_crystal_F_000 408
_exptl_crystal_size_max 0.550
_exptl_crystal_size_mid 0.320
_exptl_crystal_size_min 0.300
_refine_diff_density_max 0.132
_refine_diff_density_min -0.241
_refine_diff_density_rms 0.053
_refine_ls_extinction_method none
_refine_ls_goodness_of_fit_ref 1.024
_refine_ls_hydrogen_treatment refxyz
_refine_ls_matrix_type full
_refine_ls_number_parameters 148
_refine_ls_number_reflns 1581
_refine_ls_number_restraints 12
_refine_ls_restrained_S_all 1.026
_refine_ls_R_factor_all 0.0407
_refine_ls_R_factor_gt 0.0341
_refine_ls_shift/su_max 0.000
_refine_ls_shift/su_mean 0.000
_refine_ls_structure_factor_coef Fsqd
_refine_ls_weighting_details
;
 w=1/[\s^2^(Fo^2^)+(0.0483P)^2^+0.1293P]
 where P=(Fo^2^+2Fc^2^)/3
;
_refine_ls_weighting_scheme calc
_refine_ls_wR_factor_gt 0.0873
_refine_ls_wR_factor_ref 0.0924
_reflns_Friedel_coverage 0.000
_reflns_number_gt 1331
_reflns_number_total 1581
_reflns_threshold_expression 'I > 2\s(I)'
_cod_data_source_file d0ce01427c2.cif
_cod_data_source_block 1_a_CCDC3
_cod_depositor_comments 'Adding full bibliography for 7242134--7242143.cif.'
_cod_original_sg_symbol_H-M 'P 21/n'
_cod_database_code 7242140
_shelx_space_group_comment
;
The symmetry employed for this shelxl refinement is uniquely defined
by the following loop, which should always be used as a source of
symmetry information in preference to the above space-group names.
They are only intended as comments.
;
_shelx_estimated_absorpt_t_min 0.926
_shelx_estimated_absorpt_t_max 0.959
_shelxl_version_number 2013-2

loop_
_space_group_symop_operation_xyz
'x, y, z'
'-x+1/2, y+1/2, -z+1/2'
'-x, -y, -z'
'x-1/2, -y-1/2, z-1/2'

loop_
_atom_site_label
_atom_site_type_symbol
_atom_site_fract_x
_atom_site_fract_y
_atom_site_fract_z
_atom_site_U_iso_or_equiv
_atom_site_adp_type
_atom_site_occupancy
_atom_site_site_symmetry_order
_atom_site_calc_flag
_atom_site_refinement_flags_posn
_atom_site_refinement_flags_adp
_atom_site_refinement_flags_occupancy
_atom_site_disorder_assembly
_atom_site_disorder_group
O1 O 0.3981(3) 0.69220(9) 0.69061(6) 0.0442(3) Uani 1 1 d . . . . .
N1 N 0.6739(3) 0.55672(10) 0.58556(7) 0.0378(3) Uani 1 1 d D . . . .
H10 H 0.777(4) 0.5139(13) 0.5515(9) 0.045 Uiso 1 1 d D U . . .
H1 H 0.557(4) 0.5288(14) 0.6244(9) 0.045 Uiso 1 1 d D U . . .
C1 C 0.7109(3) 0.66496(10) 0.57861(8) 0.0300(3) Uani 1 1 d . . . . .
N2 N 1.0957(4) 0.86036(11) 0.45285(8) 0.0449(3) Uani 1 1 d D . . . .
H3 H 1.120(4) 0.9347(12) 0.4472(11) 0.054 Uiso 1 1 d D U . . .
H2 H 1.174(4) 0.8132(14) 0.4190(10) 0.054 Uiso 1 1 d D U . . .
O2 O 1.0277(3) 0.64073(8) 0.46541(6) 0.0415(3) Uani 1 1 d . . . . .
C2 C 0.9263(3) 0.82294(11) 0.51352(8) 0.0314(3) Uani 1 1 d . . . . .
N3 N 0.5181(3) 0.91326(11) 0.68316(8) 0.0425(3) Uani 1 1 d D . . . .
H5 H 0.555(4) 0.9862(12) 0.6813(10) 0.051 Uiso 1 1 d D U . . .
H4 H 0.404(4) 0.8833(15) 0.7220(10) 0.051 Uiso 1 1 d D U . . .
O3 O 0.6697(3) 0.61564(9) 0.32869(7) 0.0480(3) Uani 1 1 d D . . . .
H9 H 0.546(4) 0.6697(14) 0.3243(11) 0.058 Uiso 1 1 d D U . . .
H8 H 0.788(4) 0.6270(15) 0.3731(10) 0.058 Uiso 1 1 d D U . . .
C3 C 0.6348(3) 0.84956(11) 0.62675(8) 0.0313(3) Uani 1 1 d . . . . .
O4 O 0.8902(3) 0.65881(10) 0.79585(7) 0.0489(3) Uani 1 1 d D . . . .
H7 H 0.714(4) 0.6654(16) 0.7636(10) 0.059 Uiso 1 1 d D U . . .
H6 H 1.050(4) 0.6686(16) 0.7637(10) 0.059 Uiso 1 1 d D U . . .
N4 N 0.5725(3) 0.73651(9) 0.63070(6) 0.0312(3) Uani 1 1 d . . . . .
N5 N 0.8874(3) 0.70914(9) 0.51897(6) 0.0311(3) Uani 1 1 d . . . . .
N6 N 0.8052(3) 0.89298(9) 0.56712(7) 0.0345(3) Uani 1 1 d . . . . .

loop_
_atom_site_aniso_label
_atom_site_aniso_U_11
_atom_site_aniso_U_22
_atom_site_aniso_U_33
_atom_site_aniso_U_23
_atom_site_aniso_U_13
_atom_site_aniso_U_12
O1 0.0507(6) 0.0391(6) 0.0435(6) 0.0010(4) 0.0239(5) -0.0072(5)
N1 0.0508(7) 0.0251(6) 0.0380(7) 0.0000(5) 0.0156(6) -0.0016(5)
C1 0.0329(7) 0.0269(7) 0.0304(7) -0.0002(5) 0.0021(5) -0.0001(5)
N2 0.0682(9) 0.0300(7) 0.0372(7) -0.0004(5) 0.0213(6) -0.0052(6)
O2 0.0586(7) 0.0303(5) 0.0362(6) -0.0037(4) 0.0157(5) 0.0081(4)
C2 0.0374(7) 0.0277(7) 0.0292(7) 0.0009(5) 0.0037(5) -0.0026(5)
N3 0.0598(8) 0.0293(6) 0.0390(7) -0.0050(5) 0.0185(6) -0.0047(6)
O3 0.0619(8) 0.0436(6) 0.0390(6) 0.0034(5) 0.0119(5) 0.0037(5)
C3 0.0353(7) 0.0295(7) 0.0294(7) -0.0012(5) 0.0037(5) -0.0011(5)
O4 0.0513(7) 0.0521(7) 0.0437(6) 0.0058(5) 0.0153(5) -0.0025(5)
N4 0.0361(6) 0.0274(6) 0.0304(6) -0.0007(4) 0.0096(5) -0.0035(4)
N5 0.0390(6) 0.0266(6) 0.0281(6) -0.0009(4) 0.0074(5) 0.0016(4)
N6 0.0457(7) 0.0270(6) 0.0310(6) -0.0010(4) 0.0079(5) -0.0041(5)

loop_
_atom_type_symbol
_atom_type_description
_atom_type_scat_dispersion_real
_atom_type_scat_dispersion_imag
_atom_type_scat_source
C C 0.0033 0.0016 'International Tables Vol C Tables 4.2.6.8 and 6.1.1.4'
H H 0.0000 0.0000 'International Tables Vol C Tables 4.2.6.8 and 6.1.1.4'
N N 0.0061 0.0033 'International Tables Vol C Tables 4.2.6.8 and 6.1.1.4'
O O 0.0106 0.0060 'International Tables Vol C Tables 4.2.6.8 and 6.1.1.4'

loop_
_geom_angle_atom_site_label_1
_geom_angle_atom_site_label_2
_geom_angle_atom_site_label_3
_geom_angle
_geom_angle_site_symmetry_1
_geom_angle_site_symmetry_3
_geom_angle_publ_flag
N1 C1 N5 120.97(12) . . ?
N1 C1 N4 120.85(12) . . ?
N5 C1 N4 118.18(11) . . ?
N2 C2 N6 121.42(12) . . ?
N2 C2 N5 116.62(12) . . ?
N6 C2 N5 121.96(12) . . ?
N3 C3 N6 121.58(13) . . ?
N3 C3 N4 117.46(12) . . ?
N6 C3 N4 120.95(12) . . ?
O1 N4 C1 118.12(11) . . ?
O1 N4 C3 121.21(10) . . ?
C1 N4 C3 120.38(11) . . ?
O2 N5 C1 120.07(11) . . ?
O2 N5 C2 120.05(11) . . ?
C1 N5 C2 119.88(11) . . ?
C2 N6 C3 118.32(12) . . ?

loop_
_geom_bond_atom_site_label_1
_geom_bond_atom_site_label_2
_geom_bond_distance
_geom_bond_site_symmetry_2
_geom_bond_publ_flag
O1 N4 1.3506(14) . ?
N1 C1 1.2989(17) . ?
C1 N5 1.3514(17) . ?
C1 N4 1.3516(16) . ?
N2 C2 1.3200(18) . ?
O2 N5 1.3485(14) . ?
C2 N6 1.3291(17) . ?
C2 N5 1.3631(17) . ?
N3 C3 1.3108(17) . ?
C3 N6 1.3344(17) . ?
C3 N4 1.3672(17) . ?

loop_
_geom_hbond_atom_site_label_D
_geom_hbond_atom_site_label_H
_geom_hbond_atom_site_label_A
_geom_hbond_distance_DH
_geom_hbond_distance_HA
_geom_hbond_distance_DA
_geom_hbond_angle_DHA
_geom_hbond_site_symmetry_A
N1 H10 O2 0.880(13) 2.019(14) 2.7803(16) 144.0(14) 3_766
N1 H1 O3 0.879(14) 2.107(15) 2.8791(17) 146.2(15) 3_666
N2 H3 N6 0.893(14) 2.083(14) 2.9750(18) 177.9(17) 3_776
N2 H2 O4 0.863(14) 2.296(17) 2.9352(18) 130.9(15) 4_675
N3 H5 O4 0.880(14) 2.095(14) 2.9584(18) 166.7(15) 2_656
N3 H4 O3 0.885(14) 2.050(15) 2.8763(17) 154.9(17) 4_576
O3 H9 O4 0.817(14) 2.181(15) 2.9545(17) 158.0(18) 4_575
O3 H8 O2 0.893(14) 1.826(14) 2.7179(17) 176.4(17) .
O3 H8 N5 0.893(14) 2.671(16) 3.4951(18) 153.9(15) .
O4 H7 O1 0.893(14) 1.787(15) 2.6728(18) 171.5(17) .
O4 H7 N4 0.893(14) 2.455(17) 3.1840(17) 139.2(14) .
O4 H6 O1 0.861(14) 1.910(15) 2.7708(15) 178.7(18) 1_655

loop_
_geom_torsion_atom_site_label_1
_geom_torsion_atom_site_label_2
_geom_torsion_atom_site_label_3
_geom_torsion_atom_site_label_4
_geom_torsion
_geom_torsion_site_symmetry_1
_geom_torsion_site_symmetry_2
_geom_torsion_site_symmetry_3
_geom_torsion_site_symmetry_4
_geom_torsion_publ_flag
N1 C1 N4 O1 0.75(19) . . . . ?
N5 C1 N4 O1 -179.53(11) . . . . ?
N1 C1 N4 C3 174.68(13) . . . . ?
N5 C1 N4 C3 -5.61(19) . . . . ?
N3 C3 N4 O1 -0.19(19) . . . . ?
N6 C3 N4 O1 -179.52(12) . . . . ?
N3 C3 N4 C1 -173.92(12) . . . . ?
N6 C3 N4 C1 6.7(2) . . . . ?
N1 C1 N5 O2 0.16(19) . . . . ?
N4 C1 N5 O2 -179.56(11) . . . . ?
N1 C1 N5 C2 -179.17(13) . . . . ?
N4 C1 N5 C2 1.12(18) . . . . ?
N2 C2 N5 O2 2.07(19) . . . . ?
N6 C2 N5 O2 -176.80(12) . . . . ?
N2 C2 N5 C1 -178.61(13) . . . . ?
N6 C2 N5 C1 2.5(2) . . . . ?
N2 C2 N6 C3 179.65(13) . . . . ?
N5 C2 N6 C3 -1.5(2) . . . . ?
N3 C3 N6 C2 177.64(13) . . . . ?
N4 C3 N6 C2 -3.05(19) . . . . ?
